data_2216973
loop_
_publ_author_name
'Bojan, R. Vilma'
'Varga, Richard A.'
'Silvestru, Cristian'

_publ_section_title
;
 <i>N</i>,<i>N</i>-Bis(2-bromoethyl)aniline
;
_journal_coeditor_code CF2168
_journal_issue 1
_journal_name_full 'Acta Crystallographica Section E'
_journal_page_first o86
_journal_page_last o86
_journal_paper_doi 10.1107/S1600536807056279
_journal_volume 64
_journal_year 2008
_chemical_formula_iupac 'C10 H13 Br2 N'
_chemical_formula_moiety 'C10 H13 Br2 N'
_chemical_formula_sum 'C10 H13 Br2 N'
_chemical_formula_weight 307.03
_chemical_name_systematic
;
<i>N,N</i>-Bis(2-bromoethyl)aniline
;
_space_group_IT_number 43
_symmetry_cell_setting orthorhombic
_symmetry_space_group_name_Hall 'F 2 -2d'
_symmetry_space_group_name_H-M 'F d d 2'
_atom_sites_solution_hydrogens geom
_atom_sites_solution_primary direct
_atom_sites_solution_secondary difmap
_audit_creation_method SHELXL-97
_cell_angle_alpha 90.00
_cell_angle_beta 90.00
_cell_angle_gamma 90.00
_cell_formula_units_Z 8
_cell_length_a 13.682(12)
_cell_length_b 13.926(12)
_cell_length_c 12.215(10)
_cell_measurement_reflns_used 1908
_cell_measurement_temperature 297(2)
_cell_measurement_theta_max 24.30
_cell_measurement_theta_min 2.67
_cell_volume 2327(3)
_computing_cell_refinement 'SAINT-Plus (Bruker, 2000)'
_computing_data_collection 'SMART (Bruker, 2000)'
_computing_data_reduction 'SAINT-Plus(Bruker, 2000)'
_computing_molecular_graphics 'DIAMOND (Brandenburg & Putz, 2006)'
_computing_publication_material 'publCIF (Westrip, 2007)'
_computing_structure_refinement 'SHELXTL(Bruker, 2001)'
_computing_structure_solution 'SHELXTL (Bruker, 2001)'
_diffrn_ambient_temperature 297(2)
_diffrn_measured_fraction_theta_full 0.998
_diffrn_measured_fraction_theta_max 0.998
_diffrn_measurement_device_type 'Bruker SMART APEX diffractometer'
_diffrn_measurement_method '\f and \w scans'
_diffrn_radiation_monochromator graphite
_diffrn_radiation_source 'fine-focus sealed tube'
_diffrn_radiation_type MoK\a
_diffrn_radiation_wavelength 0.71073
_diffrn_reflns_av_R_equivalents 0.0467
_diffrn_reflns_av_sigmaI/netI 0.0482
_diffrn_reflns_limit_h_max 17
_diffrn_reflns_limit_h_min -17
_diffrn_reflns_limit_k_max 17
_diffrn_reflns_limit_k_min -17
_diffrn_reflns_limit_l_max 15
_diffrn_reflns_limit_l_min -15
_diffrn_reflns_number 4145
_diffrn_reflns_theta_full 26.36
_diffrn_reflns_theta_max 26.36
_diffrn_reflns_theta_min 2.67
_exptl_absorpt_coefficient_mu 6.924
_exptl_absorpt_correction_T_max 0.534
_exptl_absorpt_correction_T_min 0.155
_exptl_absorpt_correction_type multi-scan
_exptl_absorpt_process_details '(SADABS; Bruker, 2000)'
_exptl_crystal_colour colourless
_exptl_crystal_density_diffrn 1.752
_exptl_crystal_density_method 'not measured'
_exptl_crystal_description block
_exptl_crystal_F_000 1200
_exptl_crystal_size_max 0.27
_exptl_crystal_size_mid 0.23
_exptl_crystal_size_min 0.09
_refine_diff_density_max 0.605
_refine_diff_density_min -0.412
_refine_ls_abs_structure_details 'Flack (1983), 564 Friedel pairs'
_refine_ls_abs_structure_Flack 0.05(3)
_refine_ls_extinction_method none
_refine_ls_goodness_of_fit_ref 0.991
_refine_ls_hydrogen_treatment constr
_refine_ls_matrix_type full
_refine_ls_number_parameters 61
_refine_ls_number_reflns 1191
_refine_ls_number_restraints 1
_refine_ls_restrained_S_all 0.991
_refine_ls_R_factor_all 0.0526
_refine_ls_R_factor_gt 0.0373
_refine_ls_shift/su_max 0.000
_refine_ls_shift/su_mean 0.000
_refine_ls_structure_factor_coef Fsqd
_refine_ls_weighting_details 'calc w=1/[\s^2^(Fo^2^)+(0.0396P)^2^] where P=(Fo^2^+2Fc^2^)/3'
_refine_ls_weighting_scheme calc
_refine_ls_wR_factor_gt 0.0827
_refine_ls_wR_factor_ref 0.0876
_reflns_number_gt 893
_reflns_number_total 1191
_reflns_threshold_expression I>2\s(I)
_cod_data_source_file cf2168.cif
_cod_data_source_block I
_cod_depositor_comments
;
The following automatic conversions were performed:
'_symmetry_cell_setting' value 'Orthorhombic' changed to 'orthorhombic'
according to '/home/saulius/struct/CIF-dictionaries/cif_core.dic'
dictionary named 'cif_core.dic' version 2.4.1 from 2010-06-29.

Automatic conversion script
Id: cif_fix_enum 1527 2010-12-29 10:47:43Z saulius 

The following automatic conversions were performed:

'_symmetry_cell_setting' value 'Orthorhombic' changed to
'orthorhombic' according to
/home/saulius/struct/CIF-dictionaries/cif_core.dic dictionary named
'cif_core.dic' version 2.4.1 from 2010-06-29.

Automatic conversion script
Id: cif_fix_values 1715 2011-07-08 13:25:40Z adriana 
;
_cod_database_code 2216973
_cod_database_fobs_code 2216973

loop_
_symmetry_equiv_pos_as_xyz
'x, y, z'
'-x, -y, z'
'x+1/4, -y+1/4, z+1/4'
'-x+1/4, y+1/4, z+1/4'
'x, y+1/2, z+1/2'
'-x, -y+1/2, z+1/2'
'x+1/4, -y+3/4, z+3/4'
'-x+1/4, y+3/4, z+3/4'
'x+1/2, y, z+1/2'
'-x+1/2, -y, z+1/2'
'x+3/4, -y+1/4, z+3/4'
'-x+3/4, y+1/4, z+3/4'
'x+1/2, y+1/2, z'
'-x+1/2, -y+1/2, z'
'x+3/4, -y+3/4, z+1/4'
'-x+3/4, y+3/4, z+1/4'

loop_
_atom_site_type_symbol
_atom_site_label
_atom_site_fract_x
_atom_site_fract_y
_atom_site_fract_z
_atom_site_U_iso_or_equiv
_atom_site_adp_type
_atom_site_calc_flag
_atom_site_refinement_flags
_atom_site_occupancy
C C6 0.4227(4) 0.2321(4) 0.3885(5) 0.0665(14) Uani d . 1
H H6A 0.4458 0.2250 0.4632 0.080 Uiso calc R 1
H H6B 0.4729 0.2653 0.3472 0.080 Uiso calc R 1
C C5 0.3302(4) 0.2919(4) 0.3884(4) 0.0595(14) Uani d . 1
H H5A 0.3448 0.3544 0.4193 0.071 Uiso calc R 1
H H5B 0.3097 0.3016 0.3132 0.071 Uiso calc R 1
Br Br1 0.40184(5) 0.10577(5) 0.32538(10) 0.0854(3) Uani d . 1
C C1 0.2500 0.2500 0.5638(6) 0.0453(14) Uani d S 1
N N1 0.2500 0.2500 0.4487(4) 0.0521(13) Uani d S 1
C C2 0.3190(3) 0.3010(4) 0.6240(4) 0.0569(13) Uani d . 1
H H2 0.3669 0.3356 0.5871 0.068 Uiso calc R 1
C C3 0.3183(5) 0.3014(4) 0.7376(5) 0.0687(16) Uani d . 1
H H3 0.3649 0.3371 0.7753 0.082 Uiso calc R 1
C C4 0.2500 0.2500 0.7949(7) 0.074(2) Uani d S 1
H H4 0.2500 0.2500 0.8710 0.089 Uiso calc SR 1

loop_
_atom_site_aniso_label
_atom_site_aniso_U_11
_atom_site_aniso_U_22
_atom_site_aniso_U_33
_atom_site_aniso_U_12
_atom_site_aniso_U_13
_atom_site_aniso_U_23
C6 0.053(3) 0.067(3) 0.079(4) -0.001(2) 0.012(3) -0.004(3)
C5 0.071(3) 0.052(3) 0.056(3) 0.007(3) 0.008(3) 0.008(2)
Br1 0.0888(4) 0.0783(4) 0.0891(4) 0.0256(3) 0.0001(4) -0.0161(4)
C1 0.047(3) 0.036(3) 0.053(4) 0.012(3) 0.000 0.000
N1 0.044(3) 0.062(3) 0.051(3) 0.000(3) 0.000 0.000
C2 0.045(3) 0.051(3) 0.075(3) -0.004(2) -0.004(2) -0.007(3)
C3 0.061(3) 0.069(4) 0.076(4) 0.015(3) -0.025(3) -0.014(3)
C4 0.078(6) 0.083(6) 0.062(5) 0.019(5) 0.000 0.000

loop_
_atom_type_symbol
_atom_type_description
_atom_type_scat_dispersion_real
_atom_type_scat_dispersion_imag
_atom_type_scat_source
C C 0.0033 0.0016 'International Tables Vol C Tables 4.2.6.8 and 6.1.1.4'
H H 0.0000 0.0000 'International Tables Vol C Tables 4.2.6.8 and 6.1.1.4'
N N 0.0061 0.0033 'International Tables Vol C Tables 4.2.6.8 and 6.1.1.4'
Br Br -0.2901 2.4595 'International Tables Vol C Tables 4.2.6.8 and 6.1.1.4'

loop_
_geom_angle_atom_site_label_1
_geom_angle_atom_site_label_2
_geom_angle_atom_site_label_3
_geom_angle_site_symmetry_1
_geom_angle_site_symmetry_3
_geom_angle
C5 C6 Br1 . . 112.0(4)
C5 C6 H6A . . 109.2
Br1 C6 H6A . . 109.2
C5 C6 H6B . . 109.2
Br1 C6 H6B . . 109.2
H6A C6 H6B . . 107.9
N1 C5 C6 . . 114.3(4)
N1 C5 H5A . . 108.7
C6 C5 H5A . . 108.7
N1 C5 H5B . . 108.7
C6 C5 H5B . . 108.7
H5A C5 H5B . . 107.6
C2 C1 C2 14 . 116.2(7)
C2 C1 N1 14 . 121.9(3)
C2 C1 N1 . . 121.9(3)
C1 N1 C5 . . 120.7(3)
C1 N1 C5 . 14 120.7(3)
C5 N1 C5 . 14 118.6(6)
C3 C2 C1 . . 121.7(5)
C3 C2 H2 . . 119.1
C1 C2 H2 . . 119.1
C4 C3 C2 . . 120.9(6)
C4 C3 H3 . . 119.6
C2 C3 H3 . . 119.6
C3 C4 C3 . 14 118.6(8)
C3 C4 H4 . . 120.7
C3 C4 H4 14 . 120.7

loop_
_geom_bond_atom_site_label_1
_geom_bond_atom_site_label_2
_geom_bond_distance
C6 C5 1.515(7)
C6 Br1 1.942(6)
C6 H6A 0.970
C6 H6B 0.970
C5 N1 1.445(6)
C5 H5A 0.970
C5 H5B 0.970
C1 C2 1.391(6)
C1 N1 1.406(9)
C2 C3 1.388(8)
C2 H2 0.930
C3 C4 1.370(8)
C3 H3 0.930
C4 H4 0.930

loop_
_geom_hbond_atom_site_label_D
_geom_hbond_atom_site_label_H
_geom_hbond_atom_site_label_A
_geom_hbond_site_symmetry_A
_geom_hbond_distance_DH
_geom_hbond_distance_HA
_geom_hbond_distance_DA
_geom_hbond_angle_DHA
C5 H5B Br1 12_554 0.97 3.05 3.933(6) 153

loop_
_geom_torsion_atom_site_label_1
_geom_torsion_atom_site_label_2
_geom_torsion_atom_site_label_3
_geom_torsion_atom_site_label_4
_geom_torsion_site_symmetry_1
_geom_torsion_site_symmetry_4
_geom_torsion
Br1 C6 C5 N1 . . 59.5(6)
C2 C1 N1 C5 14 . -171.0(3)
C2 C1 N1 C5 . . 9.0(3)
C2 C1 N1 C5 14 14 8.9(3)
C2 C1 N1 C5 . 14 -171.1(3)
C6 C5 N1 C1 . . 74.3(5)
C6 C5 N1 C5 . 14 -105.7(5)
C2 C1 C2 C3 14 . -0.5(4)
N1 C1 C2 C3 . . 179.5(4)
C1 C2 C3 C4 . . 1.1(7)
C2 C3 C4 C3 . 14 -0.5(4)

loop_
_cod_related_entry_id
_cod_related_entry_database
_cod_related_entry_code
1 ChemSpider 15452
